data_4122382
loop_
_publ_author_name
'Azuma, Masayuki'
'Yoshikawa, Tetsuya'
'Kogure, Noriyuki'
'Kitajima, Mariko'
'Takayama, Hiromitsu'

_publ_section_title
;
 Biogenetically inspired total syntheses of lycopodium alkaloids,
 (+)-flabellidine and (-)-lycodine.
;
_journal_issue 33
_journal_name_full 'Journal of the American Chemical Society'
_journal_page_first 11618
_journal_page_last 11621
_journal_paper_doi 10.1021/ja507016g
_journal_volume 136
_journal_year 2014
_chemical_absolute_configuration rm
_chemical_formula_moiety 'C30 H34 N2 O2'
_chemical_formula_sum 'C30 H34 N2 O2'
_chemical_formula_weight 454.61
_space_group_IT_number 4
_symmetry_cell_setting monoclinic
_symmetry_Int_Tables_number 4
_symmetry_space_group_name_Hall 'P 2yb'
_symmetry_space_group_name_H-M 'P 1 21 1'
_atom_sites_solution_hydrogens geom
_atom_sites_solution_primary direct
_atom_sites_solution_secondary difmap
_cell_angle_alpha 90.0000
_cell_angle_beta 105.5435(10)
_cell_angle_gamma 90.0000
_cell_formula_units_Z 2
_cell_length_a 10.9517(2)
_cell_length_b 9.02967(16)
_cell_length_c 13.0861(3)
_cell_measurement_reflns_used 9833
_cell_measurement_temperature 93
_cell_measurement_theta_max 68.21
_cell_measurement_theta_min 3.50
_cell_volume 1246.76(4)
_computing_cell_refinement 'RAPID AUTO'
_computing_data_collection 'RAPID AUTO (Rigaku, ????)'
_computing_data_reduction 'RAPID AUTO'
_computing_molecular_graphics 'CrystalStructure 4.0'
_computing_publication_material 'CrystalStructure 4.0 (Rigaku, 2010)'
_computing_structure_refinement 'SHELXL97 (Sheldrick, 2008)'
_computing_structure_solution 'Il Milione (Burla, et al., 2007)'
_diffrn_ambient_temperature 93
_diffrn_detector_area_resol_mean 10.000
_diffrn_measured_fraction_theta_full 0.993
_diffrn_measured_fraction_theta_max 0.993
_diffrn_measurement_device_type 'Rigaku R-AXIS RAPID'
_diffrn_measurement_method \w
_diffrn_radiation_type 'Cu K\a'
_diffrn_radiation_wavelength 1.54187
_diffrn_reflns_av_R_equivalents 0.0565
_diffrn_reflns_limit_h_max 13
_diffrn_reflns_limit_h_min -13
_diffrn_reflns_limit_k_max 10
_diffrn_reflns_limit_k_min -10
_diffrn_reflns_limit_l_max 15
_diffrn_reflns_limit_l_min -15
_diffrn_reflns_number 13380
_diffrn_reflns_theta_full 68.24
_diffrn_reflns_theta_max 68.24
_diffrn_standards_number 0
_exptl_absorpt_coefficient_mu 0.590
_exptl_absorpt_correction_type none
_exptl_crystal_colour colorless
_exptl_crystal_density_diffrn 1.211
_exptl_crystal_density_method 'not measured'
_exptl_crystal_description block
_exptl_crystal_F_000 488.00
_exptl_crystal_size_max 0.350
_exptl_crystal_size_mid 0.300
_exptl_crystal_size_min 0.150
_refine_diff_density_max 0.230
_refine_diff_density_min -0.230
_refine_ls_extinction_method none
_refine_ls_goodness_of_fit_ref 1.047
_refine_ls_hydrogen_treatment constr
_refine_ls_number_parameters 307
_refine_ls_number_reflns 4005
_refine_ls_number_restraints 1
_refine_ls_R_factor_gt 0.0500
_refine_ls_shift/su_max 0.000
_refine_ls_structure_factor_coef Fsqd
_refine_ls_weighting_details 'w = 1/[\s^2^(Fo^2^)+(0.0389P)^2^+0.3504P] where P=(Fo^2^+2Fc^2^)/3'
_refine_ls_weighting_scheme calc
_refine_ls_wR_factor_ref 0.1137
_reflns_number_gt 3522
_reflns_number_total 4005
_reflns_threshold_expression F^2^>2.0\s(F^2^)
_cod_data_source_file ja507016g_si_003.cif
_cod_data_source_block 130514kogure1
_cod_depositor_comments 'Adding full bibliography for 4122382--4122384.cif.'
_cod_database_code 4122382

loop_
_symmetry_equiv_pos_site_id
_symmetry_equiv_pos_as_xyz
1 +X,+Y,+Z
2 -X,1/2+Y,-Z

loop_
_atom_site_label
_atom_site_type_symbol
_atom_site_fract_x
_atom_site_fract_y
_atom_site_fract_z
_atom_site_U_iso_or_equiv
_atom_site_adp_type
_atom_site_occupancy
_atom_site_symmetry_multiplicity
_atom_site_calc_flag
_atom_site_refinement_flags
O1 O 0.09262(15) 0.9225(3) 0.55778(13) 0.0308(5) Uani 1.0 2 d .
O2 O 0.37573(15) 0.6469(3) 1.10650(12) 0.0331(5) Uani 1.0 2 d .
N1 N 0.28009(19) 0.8974(3) 0.68621(16) 0.0289(5) Uani 1.0 2 d .
N2 N 0.18346(18) 0.6348(3) 0.97916(15) 0.0274(5) Uani 1.0 2 d .
C1 C 0.3794(3) 0.9862(4) 0.75961(19) 0.0310(6) Uani 1.0 2 d .
C2 C 0.3368(3) 1.0172(3) 0.85848(19) 0.0303(6) Uani 1.0 2 d .
C3 C 0.3232(3) 0.8721(3) 0.91358(19) 0.0300(6) Uani 1.0 2 d .
C4 C 0.2611(3) 0.7525(3) 0.83668(19) 0.0281(6) Uani 1.0 2 d .
C5 C 0.2390(3) 0.7672(4) 0.73140(19) 0.0292(6) Uani 1.0 2 d .
C6 C 0.1887(3) 0.6447(4) 0.6526(2) 0.0361(7) Uani 1.0 2 d .
C7 C 0.1739(3) 0.4946(4) 0.7029(2) 0.0407(8) Uani 1.0 2 d .
C8 C 0.2907(4) 0.3964(4) 0.7273(2) 0.0489(9) Uani 1.0 2 d .
C9 C 0.0602(3) 0.7105(4) 0.9517(2) 0.0328(7) Uani 1.0 2 d .
C10 C -0.0430(3) 0.6179(4) 0.8780(3) 0.0415(8) Uani 1.0 2 d .
C11 C -0.0028(3) 0.5881(4) 0.7773(2) 0.0414(8) Uani 1.0 2 d .
C12 C 0.1286(3) 0.5179(4) 0.8032(2) 0.0355(7) Uani 1.0 2 d .
C13 C 0.2331(3) 0.6048(3) 0.88408(19) 0.0290(6) Uani 1.0 2 d .
C14 C 0.3508(3) 0.5037(4) 0.9149(2) 0.0339(7) Uani 1.0 2 d .
C15 C 0.3996(3) 0.4451(4) 0.8222(2) 0.0442(8) Uani 1.0 2 d .
C16 C 0.4940(3) 0.5500(4) 0.7913(3) 0.0489(9) Uani 1.0 2 d .
C17 C 0.2034(3) 0.9601(3) 0.59516(18) 0.0259(6) Uani 1.0 2 d .
C18 C 0.2621(3) 1.0720(4) 0.53862(18) 0.0305(6) Uani 1.0 2 d .
C19 C 0.3817(3) 1.0532(5) 0.5241(3) 0.0518(9) Uani 1.0 2 d .
C20 C 0.4243(5) 1.1551(7) 0.4607(3) 0.0888(17) Uani 1.0 2 d .
C21 C 0.3497(7) 1.2725(7) 0.4153(3) 0.119(3) Uani 1.0 2 d .
C22 C 0.2333(6) 1.2899(5) 0.4308(4) 0.099(2) Uani 1.0 2 d .
C23 C 0.1886(4) 1.1914(4) 0.4914(3) 0.0514(9) Uani 1.0 2 d .
C24 C 0.2597(3) 0.6455(3) 1.08147(18) 0.0271(6) Uani 1.0 2 d .
C25 C 0.1945(3) 0.6504(4) 1.16957(19) 0.0284(6) Uani 1.0 2 d .
C26 C 0.2450(3) 0.7413(4) 1.2559(2) 0.0379(7) Uani 1.0 2 d .
C27 C 0.1920(3) 0.7446(4) 1.3405(3) 0.0464(8) Uani 1.0 2 d .
C28 C 0.0891(3) 0.6545(5) 1.3402(3) 0.0488(9) Uani 1.0 2 d .
C29 C 0.0409(3) 0.5615(4) 1.2560(2) 0.0434(8) Uani 1.0 2 d .
C30 C 0.0923(3) 0.5605(4) 1.1704(2) 0.0355(7) Uani 1.0 2 d .
H1A H 0.3924 1.0805 0.7254 0.0372 Uiso 1.0 2 calc R
H1B H 0.4605 0.9311 0.7783 0.0372 Uiso 1.0 2 calc R
H2A H 0.2546 1.0699 0.8391 0.0364 Uiso 1.0 2 calc R
H2B H 0.3998 1.0812 0.9072 0.0364 Uiso 1.0 2 calc R
H3A H 0.4081 0.8379 0.9544 0.0360 Uiso 1.0 2 calc R
H3B H 0.2721 0.8895 0.9644 0.0360 Uiso 1.0 2 calc R
H6A H 0.2467 0.6323 0.6068 0.0433 Uiso 1.0 2 calc R
H6B H 0.1051 0.6751 0.6066 0.0433 Uiso 1.0 2 calc R
H7 H 0.1052 0.4398 0.6510 0.0489 Uiso 1.0 2 calc R
H8A H 0.3229 0.3923 0.6635 0.0586 Uiso 1.0 2 calc R
H8B H 0.2650 0.2947 0.7410 0.0586 Uiso 1.0 2 calc R
H9A H 0.0683 0.8060 0.9169 0.0393 Uiso 1.0 2 calc R
H9B H 0.0354 0.7323 1.0175 0.0393 Uiso 1.0 2 calc R
H10A H -0.0541 0.5233 0.9128 0.0498 Uiso 1.0 2 calc R
H10B H -0.1246 0.6720 0.8609 0.0498 Uiso 1.0 2 calc R
H11A H -0.0019 0.6824 0.7389 0.0496 Uiso 1.0 2 calc R
H11B H -0.0648 0.5211 0.7306 0.0496 Uiso 1.0 2 calc R
H12 H 0.1221 0.4180 0.8343 0.0426 Uiso 1.0 2 calc R
H14A H 0.3307 0.4176 0.9543 0.0407 Uiso 1.0 2 calc R
H14B H 0.4203 0.5591 0.9639 0.0407 Uiso 1.0 2 calc R
H15 H 0.4484 0.3530 0.8491 0.0530 Uiso 1.0 2 calc R
H16A H 0.5310 0.5008 0.7398 0.0587 Uiso 1.0 2 calc R
H16B H 0.5615 0.5759 0.8547 0.0587 Uiso 1.0 2 calc R
H16C H 0.4500 0.6401 0.7597 0.0587 Uiso 1.0 2 calc R
H19 H 0.4338 0.9727 0.5565 0.0622 Uiso 1.0 2 calc R
H20 H 0.5057 1.1429 0.4490 0.1065 Uiso 1.0 2 calc R
H21 H 0.3799 1.3416 0.3730 0.1424 Uiso 1.0 2 calc R
H23 H 0.1065 1.2048 0.5012 0.0617 Uiso 1.0 2 calc R
H26 H 0.3165 0.8015 1.2569 0.0455 Uiso 1.0 2 calc R
H27 H 0.2259 0.8085 1.3989 0.0556 Uiso 1.0 2 calc R
H28 H 0.0522 0.6572 1.3981 0.0585 Uiso 1.0 2 calc R
H29 H -0.0279 0.4978 1.2566 0.0521 Uiso 1.0 2 calc R
H30 H 0.0573 0.4976 1.1116 0.0426 Uiso 1.0 2 calc R
H22 H 0.1820 1.3714 0.3992 0.1186 Uiso 1.0 2 calc R

loop_
_atom_site_aniso_label
_atom_site_aniso_U_11
_atom_site_aniso_U_22
_atom_site_aniso_U_33
_atom_site_aniso_U_12
_atom_site_aniso_U_13
_atom_site_aniso_U_23
O1 0.0274(9) 0.0327(12) 0.0301(9) -0.0016(9) 0.0038(7) -0.0003(8)
O2 0.0255(9) 0.0426(12) 0.0284(9) 0.0009(9) 0.0025(7) -0.0005(9)
N1 0.0294(12) 0.0270(13) 0.0277(11) -0.0006(10) 0.0031(9) 0.0041(10)
N2 0.0302(11) 0.0244(12) 0.0256(10) 0.0008(10) 0.0039(9) 0.0024(10)
C1 0.0291(14) 0.0290(17) 0.0305(13) -0.0024(12) 0.0005(11) 0.0016(12)
C2 0.0310(14) 0.0255(16) 0.0318(14) -0.0015(12) 0.0037(11) 0.0023(12)
C3 0.0317(14) 0.0305(17) 0.0257(13) -0.0013(12) 0.0039(11) 0.0011(12)
C4 0.0268(13) 0.0267(16) 0.0290(13) 0.0027(12) 0.0043(10) 0.0014(12)
C5 0.0307(13) 0.0275(16) 0.0271(13) 0.0024(12) 0.0039(11) 0.0023(12)
C6 0.0489(17) 0.0292(16) 0.0257(13) -0.0012(14) 0.0021(12) 0.0016(13)
C7 0.062(2) 0.0293(18) 0.0249(13) -0.0049(15) 0.0005(13) -0.0031(12)
C8 0.091(3) 0.0252(18) 0.0305(15) 0.0070(18) 0.0161(16) -0.0004(14)
C9 0.0298(14) 0.0325(17) 0.0343(14) 0.0035(12) 0.0057(12) 0.0076(12)
C10 0.0315(15) 0.046(2) 0.0414(16) -0.0062(13) 0.0009(12) 0.0099(14)
C11 0.0382(16) 0.041(2) 0.0347(14) -0.0162(14) -0.0075(12) 0.0050(14)
C12 0.0489(17) 0.0241(16) 0.0296(13) -0.0082(13) 0.0040(12) 0.0022(12)
C13 0.0315(14) 0.0287(17) 0.0241(12) 0.0007(11) 0.0026(10) -0.0003(11)
C14 0.0459(17) 0.0286(16) 0.0270(13) 0.0070(13) 0.0093(12) 0.0032(12)
C15 0.064(2) 0.0363(19) 0.0337(15) 0.0195(16) 0.0155(14) 0.0042(13)
C16 0.056(2) 0.053(3) 0.0427(16) 0.0201(17) 0.0219(15) 0.0053(16)
C17 0.0312(14) 0.0253(15) 0.0226(12) 0.0033(11) 0.0097(11) -0.0009(11)
C18 0.0381(15) 0.0302(16) 0.0214(12) -0.0065(13) 0.0049(11) -0.0038(12)
C19 0.0535(19) 0.063(3) 0.0473(18) -0.0129(18) 0.0282(15) -0.0090(17)
C20 0.104(4) 0.124(5) 0.055(3) -0.066(4) 0.050(3) -0.027(3)
C21 0.172(6) 0.131(6) 0.033(2) -0.119(5) -0.008(3) 0.020(3)
C22 0.131(4) 0.064(3) 0.061(3) -0.065(3) -0.046(3) 0.035(3)
C23 0.058(2) 0.0345(19) 0.0429(17) -0.0116(16) -0.0185(15) 0.0090(15)
C24 0.0291(13) 0.0229(14) 0.0268(12) -0.0028(12) 0.0035(10) 0.0006(12)
C25 0.0301(13) 0.0255(15) 0.0281(13) 0.0017(12) 0.0050(10) 0.0037(12)
C26 0.0403(15) 0.0378(19) 0.0350(15) -0.0087(14) 0.0090(13) -0.0048(14)
C27 0.0565(19) 0.047(3) 0.0356(16) -0.0010(17) 0.0120(14) -0.0117(15)
C28 0.0441(18) 0.069(3) 0.0367(16) 0.0077(18) 0.0160(14) 0.0046(17)
C29 0.0318(15) 0.060(3) 0.0377(15) -0.0055(15) 0.0086(12) 0.0107(16)
C30 0.0326(14) 0.0380(18) 0.0322(14) -0.0070(13) 0.0021(11) 0.0039(13)

loop_
_atom_type_symbol
_atom_type_description
_atom_type_scat_dispersion_real
_atom_type_scat_dispersion_imag
_atom_type_scat_source
C C 0.0181 0.0091
;
International Tables for Crystallography
(1992, Vol. C, Tables 4.2.6.8 and 6.1.1.4)
;
H H 0.0000 0.0000
;
International Tables for Crystallography
(1992, Vol. C, Table 6.1.1.4)
;
N N 0.0311 0.0180
;
International Tables for Crystallography
(1992, Vol. C, Tables 4.2.6.8 and 6.1.1.4)
;
O O 0.0492 0.0322
;
International Tables for Crystallography
(1992, Vol. C, Tables 4.2.6.8 and 6.1.1.4)
;

loop_
_geom_angle_atom_site_label_1
_geom_angle_atom_site_label_2
_geom_angle_atom_site_label_3
_geom_angle
_geom_angle_publ_flag
C1 N1 C5 115.58(19) yes
C1 N1 C17 120.6(3) yes
C5 N1 C17 120.2(2) yes
C9 N2 C13 113.08(18) yes
C9 N2 C24 118.8(3) yes
C13 N2 C24 123.7(2) yes
N1 C1 C2 108.3(3) yes
C1 C2 C3 109.8(3) yes
C2 C3 C4 112.6(2) yes
C3 C4 C5 122.7(3) yes
C3 C4 C13 117.1(2) yes
C5 C4 C13 120.0(3) yes
N1 C5 C4 120.8(3) yes
N1 C5 C6 114.4(3) yes
C4 C5 C6 124.1(3) yes
C5 C6 C7 114.5(3) yes
C6 C7 C8 115.2(3) yes
C6 C7 C12 109.9(3) yes
C8 C7 C12 110.3(3) yes
C7 C8 C15 115.5(3) yes
N2 C9 C10 112.1(3) yes
C9 C10 C11 107.9(3) yes
C10 C11 C12 110.9(2) yes
C7 C12 C11 111.7(3) yes
C7 C12 C13 107.7(3) yes
C11 C12 C13 114.9(3) yes
N2 C13 C4 109.4(3) yes
N2 C13 C12 106.9(3) yes
N2 C13 C14 110.6(2) yes
C4 C13 C12 110.8(2) yes
C4 C13 C14 112.1(3) yes
C12 C13 C14 106.9(3) yes
C13 C14 C15 116.0(2) yes
C8 C15 C14 112.0(3) yes
C8 C15 C16 113.3(3) yes
C14 C15 C16 113.3(3) yes
O1 C17 N1 122.5(3) yes
O1 C17 C18 120.0(2) yes
N1 C17 C18 117.4(2) yes
C17 C18 C19 122.2(3) yes
C17 C18 C23 118.1(3) yes
C19 C18 C23 119.4(3) yes
C18 C19 C20 118.6(4) yes
C19 C20 C21 120.6(5) yes
C20 C21 C22 120.1(6) yes
C21 C22 C23 120.6(5) yes
C18 C23 C22 120.7(4) yes
O2 C24 N2 125.1(3) yes
O2 C24 C25 117.7(2) yes
N2 C24 C25 117.1(2) yes
C24 C25 C26 118.2(3) yes
C24 C25 C30 122.4(3) yes
C26 C25 C30 119.2(3) yes
C25 C26 C27 120.3(3) yes
C26 C27 C28 120.0(3) yes
C27 C28 C29 119.9(3) yes
C28 C29 C30 120.1(3) yes
C25 C30 C29 120.5(3) yes
N1 C1 H1A 110.040 no
N1 C1 H1B 110.036 no
C2 C1 H1A 110.033 no
C2 C1 H1B 110.042 no
H1A C1 H1B 108.386 no
C1 C2 H2A 109.719 no
C1 C2 H2B 109.722 no
C3 C2 H2A 109.709 no
C3 C2 H2B 109.716 no
H2A C2 H2B 108.202 no
C2 C3 H3A 109.074 no
C2 C3 H3B 109.079 no
C4 C3 H3A 109.083 no
C4 C3 H3B 109.080 no
H3A C3 H3B 107.826 no
C5 C6 H6A 108.644 no
C5 C6 H6B 108.636 no
C7 C6 H6A 108.636 no
C7 C6 H6B 108.632 no
H6A C6 H6B 107.592 no
C6 C7 H7 106.975 no
C8 C7 H7 106.976 no
C12 C7 H7 106.971 no
C7 C8 H8A 108.410 no
C7 C8 H8B 108.413 no
C15 C8 H8A 108.414 no
C15 C8 H8B 108.407 no
H8A C8 H8B 107.462 no
N2 C9 H9A 109.175 no
N2 C9 H9B 109.185 no
C10 C9 H9A 109.180 no
C10 C9 H9B 109.183 no
H9A C9 H9B 107.886 no
C9 C10 H10A 110.127 no
C9 C10 H10B 110.131 no
C11 C10 H10A 110.141 no
C11 C10 H10B 110.138 no
H10A C10 H10B 108.450 no
C10 C11 H11A 109.453 no
C10 C11 H11B 109.466 no
C12 C11 H11A 109.461 no
C12 C11 H11B 109.456 no
H11A C11 H11B 108.049 no
C7 C12 H12 107.398 no
C11 C12 H12 107.400 no
C13 C12 H12 107.400 no
C13 C14 H14A 108.276 no
C13 C14 H14B 108.276 no
C15 C14 H14A 108.278 no
C15 C14 H14B 108.281 no
H14A C14 H14B 107.397 no
C8 C15 H15 105.793 no
C14 C15 H15 105.793 no
C16 C15 H15 105.792 no
C15 C16 H16A 109.479 no
C15 C16 H16B 109.466 no
C15 C16 H16C 109.478 no
H16A C16 H16B 109.472 no
H16A C16 H16C 109.468 no
H16B C16 H16C 109.466 no
C18 C19 H19 120.706 no
C20 C19 H19 120.705 no
C19 C20 H20 119.676 no
C21 C20 H20 119.675 no
C20 C21 H21 119.972 no
C22 C21 H21 119.973 no
C21 C22 H22 119.700 no
C23 C22 H22 119.694 no
C18 C23 H23 119.673 no
C22 C23 H23 119.670 no
C25 C26 H26 119.873 no
C27 C26 H26 119.864 no
C26 C27 H27 120.009 no
C28 C27 H27 120.019 no
C27 C28 H28 120.053 no
C29 C28 H28 120.056 no
C28 C29 H29 119.938 no
C30 C29 H29 119.942 no
C25 C30 H30 119.763 no
C29 C30 H30 119.763 no

loop_
_geom_bond_atom_site_label_1
_geom_bond_atom_site_label_2
_geom_bond_distance
_geom_bond_publ_flag
O1 C17 1.228(3) yes
O2 C24 1.225(3) yes
N1 C1 1.479(4) yes
N1 C5 1.441(4) yes
N1 C17 1.382(3) yes
N2 C9 1.469(4) yes
N2 C13 1.510(4) yes
N2 C24 1.378(3) yes
C1 C2 1.514(4) yes
C2 C3 1.522(4) yes
C3 C4 1.508(4) yes
C4 C5 1.340(4) yes
C4 C13 1.536(4) yes
C5 C6 1.512(4) yes
C6 C7 1.534(5) yes
C7 C8 1.518(5) yes
C7 C12 1.536(5) yes
C8 C15 1.538(4) yes
C9 C10 1.524(4) yes
C10 C11 1.521(5) yes
C11 C12 1.525(4) yes
C12 C13 1.548(4) yes
C13 C14 1.543(4) yes
C14 C15 1.544(5) yes
C15 C16 1.533(5) yes
C17 C18 1.496(4) yes
C18 C19 1.384(5) yes
C18 C23 1.388(5) yes
C19 C20 1.400(7) yes
C20 C21 1.373(9) yes
C21 C22 1.353(10) yes
C22 C23 1.366(7) yes
C24 C25 1.511(4) yes
C25 C26 1.386(4) yes
C25 C30 1.385(4) yes
C26 C27 1.382(5) yes
C27 C28 1.388(5) yes
C28 C29 1.373(5) yes
C29 C30 1.383(5) yes
C1 H1A 0.990 no
C1 H1B 0.990 no
C2 H2A 0.990 no
C2 H2B 0.990 no
C3 H3A 0.990 no
C3 H3B 0.990 no
C6 H6A 0.990 no
C6 H6B 0.990 no
C7 H7 1.000 no
C8 H8A 0.990 no
C8 H8B 0.990 no
C9 H9A 0.990 no
C9 H9B 0.990 no
C10 H10A 0.990 no
C10 H10B 0.990 no
C11 H11A 0.990 no
C11 H11B 0.990 no
C12 H12 1.000 no
C14 H14A 0.990 no
C14 H14B 0.990 no
C15 H15 1.000 no
C16 H16A 0.980 no
C16 H16B 0.980 no
C16 H16C 0.980 no
C19 H19 0.950 no
C20 H20 0.950 no
C21 H21 0.950 no
C22 H22 0.950 no
C23 H23 0.950 no
C26 H26 0.950 no
C27 H27 0.950 no
C28 H28 0.950 no
C29 H29 0.950 no
C30 H30 0.950 no

loop_
_geom_contact_atom_site_label_1
_geom_contact_atom_site_label_2
_geom_contact_distance
_geom_contact_publ_flag
_geom_contact_site_symmetry_2
O1 C1 3.567(3) no .
O1 C5 2.783(3) no .
O1 C6 2.871(4) no .
O1 C19 3.515(4) no .
O1 C23 2.872(4) no .
O2 C3 3.172(4) no .
O2 C4 3.547(3) no .
O2 C9 3.552(3) no .
O2 C13 2.936(3) no .
O2 C14 2.769(4) no .
O2 C26 2.846(4) no .
O2 C30 3.511(4) no .
N1 C3 2.894(4) no .
N1 C19 2.997(5) no .
N2 C3 2.893(4) no .
N2 C11 2.903(3) no .
N2 C30 3.007(4) no .
C1 C4 2.801(4) no .
C1 C18 2.936(4) no .
C1 C19 3.147(5) no .
C2 C5 2.838(4) no .
C2 C17 3.402(4) no .
C3 C9 3.382(4) no .
C3 C14 3.340(4) no .
C3 C24 3.212(4) no .
C4 C7 2.916(4) no .
C4 C8 3.570(5) no .
C4 C9 3.004(4) no .
C4 C11 3.155(4) no .
C4 C15 3.193(5) no .
C4 C16 3.319(5) no .
C4 C17 3.582(4) no .
C4 C24 3.350(4) no .
C5 C8 3.399(5) no .
C5 C11 3.293(5) no .
C5 C12 2.832(5) no .
C5 C14 3.369(4) no .
C5 C15 3.441(5) no .
C5 C16 3.330(5) no .
C6 C11 3.026(5) no .
C6 C13 2.959(4) no .
C6 C15 3.280(4) no .
C6 C16 3.458(4) no .
C6 C17 2.961(4) no .
C7 C14 2.927(4) no .
C7 C16 3.421(5) no .
C8 C13 2.974(5) no .
C9 C12 2.854(5) no .
C9 C25 2.887(4) no .
C9 C30 3.099(4) no .
C10 C13 3.006(4) no .
C12 C15 2.984(5) no .
C13 C16 3.427(5) no .
C14 C24 2.925(4) no .
C18 C21 2.763(7) no .
C19 C22 2.765(6) no .
C20 C23 2.736(7) no .
C25 C28 2.774(5) no .
C26 C29 2.763(5) no .
C27 C30 2.759(4) no .
O1 C28 3.400(4) no 2_557
O1 C29 3.400(4) no 2_557
O2 C1 3.138(3) no 2_647
O2 C2 3.274(4) no 2_647
O2 C15 3.598(4) no 2_657
C1 O2 3.138(3) no 2_657
C2 O2 3.274(4) no 2_657
C8 C23 3.515(4) no 1_545
C15 O2 3.598(4) no 2_647
C23 C8 3.515(4) no 1_565
C28 O1 3.400(4) no 2_547
C29 O1 3.400(4) no 2_547
O1 H6A 3.0898 no .
O1 H6B 2.3178 no .
O1 H11A 3.5646 no .
O1 H23 2.6696 no .
O2 H3A 2.7278 no .
O2 H3B 2.9009 no .
O2 H14A 2.8229 no .
O2 H14B 2.1999 no .
O2 H26 2.6327 no .
N1 H2A 2.6095 no .
N1 H2B 3.2868 no .
N1 H3A 3.4545 no .
N1 H6A 2.5957 no .
N1 H6B 2.7773 no .
N1 H16C 2.9702 no .
N1 H19 2.7773 no .
N2 H3A 3.1541 no .
N2 H3B 2.5234 no .
N2 H10A 2.7064 no .
N2 H10B 3.3307 no .
N2 H11A 3.2821 no .
N2 H12 2.6823 no .
N2 H14A 2.6140 no .
N2 H14B 2.7413 no .
N2 H30 2.7806 no .
C1 H3A 2.8213 no .
C1 H3B 3.3188 no .
C1 H16C 3.2189 no .
C1 H19 2.8788 no .
C3 H1A 3.3439 no .
C3 H1B 2.6655 no .
C3 H9A 2.8664 no .
C3 H14B 3.0295 no .
C3 H16C 3.4450 no .
C4 H1B 2.9741 no .
C4 H2A 2.8673 no .
C4 H2B 3.3486 no .
C4 H6A 3.1623 no .
C4 H6B 3.1165 no .
C4 H9A 2.6421 no .
C4 H11A 2.8916 no .
C4 H12 3.3789 no .
C4 H14A 3.3865 no .
C4 H14B 2.7030 no .
C4 H16C 2.7275 no .
C5 H1A 3.3019 no .
C5 H1B 2.7662 no .
C5 H2A 3.0594 no .
C5 H3A 3.0751 no .
C5 H3B 3.1711 no .
C5 H7 3.3423 no .
C5 H9A 3.4556 no .
C5 H11A 2.7743 no .
C5 H16C 2.5164 no .
C6 H8A 2.6946 no .
C6 H8B 3.3913 no .
C6 H11A 2.6481 no .
C6 H11B 3.3934 no .
C6 H12 3.3623 no .
C6 H16C 2.8288 no .
C7 H11A 2.7001 no .
C7 H11B 2.7444 no .
C7 H14A 3.3502 no .
C7 H15 3.3533 no .
C7 H16C 3.1959 no .
C8 H6A 2.6174 no .
C8 H6B 3.3519 no .
C8 H12 2.6063 no .
C8 H14A 2.8909 no .
C8 H14B 3.3768 no .
C8 H16A 2.7590 no .
C8 H16B 3.3993 no .
C8 H16C 2.7697 no .
C9 H3B 2.7955 no .
C9 H11A 2.6963 no .
C9 H11B 3.3244 no .
C9 H12 3.2176 no .
C9 H30 2.8481 no .
C10 H12 2.7223 no .
C10 H30 3.1514 no .
C11 H6B 2.9016 no .
C11 H7 2.6411 no .
C11 H9A 2.6544 no .
C11 H9B 3.3231 no .
C12 H6A 3.3359 no .
C12 H6B 2.8883 no .
C12 H8A 3.3522 no .
C12 H8B 2.7580 no .
C12 H9A 3.1533 no .
C12 H10A 2.7568 no .
C12 H10B 3.3649 no .
C12 H14A 2.6986 no .
C12 H14B 3.3413 no .
C13 H3A 2.8294 no .
C13 H3B 2.7668 no .
C13 H6B 3.5807 no .
C13 H7 3.3463 no .
C13 H8B 3.4381 no .
C13 H9A 2.6750 no .
C13 H9B 3.3300 no .
C13 H10A 3.3473 no .
C13 H11A 2.8467 no .
C13 H11B 3.4260 no .
C13 H15 3.3933 no .
C13 H16C 3.2349 no .
C14 H3A 3.0977 no .
C14 H8A 3.3736 no .
C14 H8B 2.9110 no .
C14 H12 2.5626 no .
C14 H16A 3.4004 no .
C14 H16B 2.7100 no .
C14 H16C 2.8289 no .
C15 H6A 3.3282 no .
C15 H7 3.3982 no .
C15 H12 3.0955 no .
C16 H1B 3.4604 no .
C16 H6A 3.1961 no .
C16 H8A 2.5796 no .
C16 H8B 3.3391 no .
C16 H14A 3.3503 no .
C16 H14B 2.5949 no .
C17 H1A 2.5458 no .
C17 H1B 3.1819 no .
C17 H2A 3.2452 no .
C17 H6A 2.9948 no .
C17 H6B 2.8087 no .
C17 H19 2.7062 no .
C17 H23 2.6115 no .
C18 H1A 2.4794 no .
C18 H1B 3.5392 no .
C18 H20 3.2525 no .
C18 H22 3.2481 no .
C19 H1A 2.6168 no .
C19 H1B 3.3893 no .
C19 H21 3.2669 no .
C19 H23 3.2503 no .
C20 H22 3.2185 no .
C21 H19 3.2674 no .
C21 H23 3.2150 no .
C22 H20 3.2154 no .
C23 H1A 3.4207 no .
C23 H19 3.2571 no .
C23 H21 3.2190 no .
C24 H3A 3.1423 no .
C24 H3B 2.7074 no .
C24 H9A 2.9518 no .
C24 H9B 2.4993 no .
C24 H14A 2.8813 no .
C24 H14B 2.7430 no .
C24 H26 2.6225 no .
C24 H30 2.7054 no .
C25 H9A 3.5169 no .
C25 H9B 2.3838 no .
C25 H27 3.2575 no .
C25 H29 3.2582 no .
C26 H9B 3.3423 no .
C26 H28 3.2564 no .
C26 H30 3.2487 no .
C27 H29 3.2487 no .
C28 H26 3.2561 no .
C28 H30 3.2432 no .
C29 H9B 3.4669 no .
C29 H27 3.2471 no .
C30 H9B 2.4751 no .
C30 H10A 3.3391 no .
C30 H26 3.2491 no .
C30 H28 3.2465 no .
H1A H2A 2.3889 no .
H1A H2B 2.3587 no .
H1A H19 2.5645 no .
H1B H2A 2.8724 no .
H1B H2B 2.3924 no .
H1B H3A 2.6561 no .
H1B H16B 3.4522 no .
H1B H16C 2.6380 no .
H1B H19 2.8638 no .
H2A H3A 2.8519 no .
H2A H3B 2.2826 no .
H2A H9A 3.4632 no .
H2B H3A 2.2772 no .
H2B H3B 2.4645 no .
H3A H14B 2.5221 no .
H3A H16B 3.3607 no .
H3A H16C 3.2425 no .
H3B H9A 2.2788 no .
H3B H9B 3.1912 no .
H3B H14B 3.3977 no .
H6A H7 2.4984 no .
H6A H8A 2.3694 no .
H6A H8B 3.4967 no .
H6A H16A 3.3508 no .
H6A H16C 2.5643 no .
H6B H7 2.2029 no .
H6B H8A 3.4370 no .
H6B H11A 2.3369 no .
H6B H11B 3.1063 no .
H7 H8A 2.3848 no .
H7 H8B 2.2496 no .
H7 H11A 2.8671 no .
H7 H11B 2.4759 no .
H7 H12 2.3644 no .
H8A H12 3.5383 no .
H8A H15 2.4744 no .
H8A H16A 2.4351 no .
H8A H16B 3.5113 no .
H8A H16C 2.7547 no .
H8B H12 2.4913 no .
H8B H14A 2.9100 no .
H8B H15 2.1886 no .
H8B H16A 3.4597 no .
H9A H10A 2.8764 no .
H9A H10B 2.3732 no .
H9A H11A 2.5104 no .
H9A H11B 3.5749 no .
H9B H10A 2.3831 no .
H9B H10B 2.3754 no .
H9B H11A 3.5873 no .
H9B H30 2.4303 no .
H10A H11A 2.8746 no .
H10A H11B 2.3552 no .
H10A H12 2.5965 no .
H10A H30 2.5716 no .
H10B H11A 2.3481 no .
H10B H11B 2.4070 no .
H11A H12 2.8623 no .
H11B H12 2.3257 no .
H12 H14A 2.4003 no .
H12 H14B 3.4923 no .
H12 H15 3.5747 no .
H14A H15 2.2017 no .
H14A H16B 3.4496 no .
H14B H15 2.4611 no .
H14B H16A 3.4991 no .
H14B H16B 2.3745 no .
H14B H16C 2.8712 no .
H15 H16A 2.3104 no .
H15 H16B 2.3539 no .
H15 H16C 2.8462 no .
H19 H20 2.3560 no .
H20 H21 2.3177 no .
H21 H22 2.2981 no .
H23 H22 2.3071 no .
H26 H27 2.3304 no .
H27 H28 2.3393 no .
H28 H29 2.3232 no .
H29 H30 2.3288 no .
O1 H6B 3.4676 no 2_556
O1 H7 3.0014 no 2_556
O1 H23 2.8837 no 2_546
O1 H27 3.0226 no 1_554
O1 H28 3.1316 no 1_554
O1 H28 2.7983 no 2_557
O1 H29 2.7900 no 2_557
O1 H22 3.2383 no 2_546
O2 H1A 2.9414 no 2_647
O2 H1B 2.7995 no 2_647
O2 H2B 2.5815 no 2_647
O2 H15 2.6295 no 2_657
N1 H29 3.1805 no 2_557
C1 H8B 3.0374 no 1_565
C1 H15 3.5273 no 1_565
C2 H8B 2.9357 no 1_565
C2 H14B 3.0508 no 2_657
C2 H15 3.2843 no 1_565
C2 H29 3.3188 no 2_557
C3 H14B 3.3015 no 2_657
C3 H15 3.4304 no 2_657
C3 H16B 3.4817 no 2_657
C3 H29 3.5841 no 2_557
C4 H29 3.3537 no 2_557
C5 H29 3.1463 no 2_557
C6 H23 3.3634 no 2_546
C6 H28 3.2668 no 1_554
C8 H1A 3.0650 no 1_545
C8 H2A 3.3611 no 1_545
C8 H23 3.5518 no 1_545
C9 H10A 3.3454 no 2_557
C9 H30 2.9142 no 2_557
C10 H30 3.4362 no 2_557
C14 H2B 3.1568 no 2_647
C14 H3A 3.1174 no 2_647
C15 H1A 3.5212 no 1_545
C15 H2B 3.4696 no 1_545
C15 H3A 3.2589 no 2_647
C16 H20 3.2557 no 2_646
C16 H26 3.2308 no 2_647
C17 H8B 3.5406 no 1_565
C17 H27 2.9777 no 1_554
C17 H28 3.3382 no 2_557
C17 H29 3.0930 no 2_557
C18 H8A 3.3011 no 1_565
C18 H8B 3.3182 no 1_565
C18 H27 2.9616 no 1_554
C19 H21 3.2246 no 2_646
C19 H27 2.9962 no 1_554
C20 H16A 3.1233 no 2_656
C20 H16C 3.5157 no 2_656
C20 H19 3.2980 no 2_656
C21 H8A 3.5101 no 1_565
C21 H19 2.9252 no 2_656
C22 H8A 3.0816 no 1_565
C22 H11A 3.0456 no 2_556
C22 H11B 3.4159 no 2_556
C23 H6B 3.1316 no 2_556
C23 H7 3.3542 no 1_565
C23 H8A 2.9589 no 1_565
C23 H8B 3.2824 no 1_565
C23 H11A 3.1564 no 2_556
C23 H11B 3.2450 no 2_556
C23 H28 3.3454 no 2_557
C26 H11B 3.2395 no 2_557
C26 H16A 3.3820 no 2_657
C27 H6A 3.5223 no 1_556
C27 H11B 2.8882 no 2_557
C27 H22 3.4642 no 1_546
C28 H6A 3.4587 no 1_556
C28 H6B 3.4490 no 1_556
C28 H7 3.3627 no 2_557
C28 H11B 3.4278 no 2_557
C28 H23 3.3894 no 2_547
C28 H22 2.7830 no 1_546
C29 H2A 3.1417 no 2_547
C29 H9A 3.2287 no 2_547
C29 H11A 3.4534 no 2_547
C29 H22 2.7009 no 1_546
C30 H9A 2.9330 no 2_547
C30 H10B 3.5598 no 2_547
C30 H22 3.3571 no 1_546
H1A O2 2.9414 no 2_657
H1A C8 3.0650 no 1_565
H1A C15 3.5212 no 1_565
H1A H8A 2.9717 no 1_565
H1A H8B 2.4255 no 1_565
H1A H15 2.9194 no 1_565
H1B O2 2.7995 no 2_657
H1B H14B 3.4732 no 2_657
H1B H21 3.0798 no 2_646
H2A C8 3.3611 no 1_565
H2A C29 3.1417 no 2_557
H2A H8B 2.4214 no 1_565
H2A H12 3.4554 no 1_565
H2A H14A 3.4855 no 1_565
H2A H15 3.3026 no 1_565
H2A H29 2.5475 no 2_557
H2B O2 2.5815 no 2_657
H2B C14 3.1568 no 2_657
H2B C15 3.4696 no 1_565
H2B H3A 3.3222 no 2_657
H2B H8B 2.9848 no 1_565
H2B H14A 3.2300 no 1_565
H2B H14A 3.3634 no 2_657
H2B H14B 2.2331 no 2_657
H2B H15 2.6654 no 1_565
H2B H16B 3.0303 no 2_657
H3A C14 3.1174 no 2_657
H3A C15 3.2589 no 2_657
H3A H2B 3.3222 no 2_647
H3A H14A 2.8804 no 2_657
H3A H14B 2.7545 no 2_657
H3A H15 2.6332 no 2_657
H3A H16B 3.2442 no 2_657
H3B H10A 3.4350 no 2_557
H3B H14B 3.5891 no 2_657
H3B H15 3.3813 no 2_657
H3B H16B 3.0734 no 2_657
H3B H29 3.5110 no 2_557
H6A C27 3.5223 no 1_554
H6A C28 3.4587 no 1_554
H6A H20 2.9924 no 2_646
H6A H27 3.1061 no 1_554
H6A H28 2.9882 no 1_554
H6A H22 3.5214 no 1_545
H6B O1 3.4676 no 2_546
H6B C23 3.1316 no 2_546
H6B C28 3.4490 no 1_554
H6B H23 2.3840 no 2_546
H6B H27 3.5373 no 1_554
H6B H28 2.6386 no 1_554
H6B H22 3.5934 no 2_546
H7 O1 3.0014 no 2_546
H7 C23 3.3542 no 1_545
H7 C28 3.3627 no 2_547
H7 H23 2.8911 no 1_545
H7 H23 3.5488 no 2_546
H7 H28 3.0496 no 2_547
H8A C18 3.3011 no 1_545
H8A C21 3.5101 no 1_545
H8A C22 3.0816 no 1_545
H8A C23 2.9589 no 1_545
H8A H1A 2.9717 no 1_545
H8A H20 3.5063 no 2_646
H8A H23 3.2093 no 1_545
H8A H22 3.3946 no 1_545
H8B C1 3.0374 no 1_545
H8B C2 2.9357 no 1_545
H8B C17 3.5406 no 1_545
H8B C18 3.3182 no 1_545
H8B C23 3.2824 no 1_545
H8B H1A 2.4255 no 1_545
H8B H2A 2.4214 no 1_545
H8B H2B 2.9848 no 1_545
H8B H23 3.2553 no 1_545
H9A C29 3.2287 no 2_557
H9A C30 2.9330 no 2_557
H9A H10A 3.0055 no 2_557
H9A H29 2.7954 no 2_557
H9A H30 2.1795 no 2_557
H9B H10A 2.7714 no 2_557
H9B H12 3.3673 no 2_557
H9B H30 2.9507 no 2_557
H10A C9 3.3454 no 2_547
H10A H3B 3.4350 no 2_547
H10A H9A 3.0055 no 2_547
H10A H9B 2.7714 no 2_547
H10B C30 3.5598 no 2_557
H10B H16B 3.5251 no 1_455
H10B H30 3.0283 no 2_557
H11A C22 3.0456 no 2_546
H11A C23 3.1564 no 2_546
H11A C29 3.4534 no 2_557
H11A H23 3.0487 no 2_546
H11A H29 2.8662 no 2_557
H11A H30 3.5964 no 2_557
H11A H22 2.8567 no 2_546
H11B C22 3.4159 no 2_546
H11B C23 3.2450 no 2_546
H11B C26 3.2395 no 2_547
H11B C27 2.8882 no 2_547
H11B C28 3.4278 no 2_547
H11B H23 3.3794 no 2_546
H11B H26 3.4340 no 2_547
H11B H27 2.8398 no 2_547
H12 H2A 3.4554 no 1_545
H12 H9B 3.3673 no 2_547
H14A H2A 3.4855 no 1_545
H14A H2B 3.2300 no 1_545
H14A H2B 3.3634 no 2_647
H14A H3A 2.8804 no 2_647
H14B C2 3.0508 no 2_647
H14B C3 3.3015 no 2_647
H14B H1B 3.4732 no 2_647
H14B H2B 2.2331 no 2_647
H14B H3A 2.7545 no 2_647
H14B H3B 3.5891 no 2_647
H15 O2 2.6295 no 2_647
H15 C1 3.5273 no 1_545
H15 C2 3.2843 no 1_545
H15 C3 3.4304 no 2_647
H15 H1A 2.9194 no 1_545
H15 H2A 3.3026 no 1_545
H15 H2B 2.6654 no 1_545
H15 H3A 2.6332 no 2_647
H15 H3B 3.3813 no 2_647
H15 H26 3.2695 no 2_647
H16A C20 3.1233 no 2_646
H16A C26 3.3820 no 2_647
H16A H20 2.7170 no 2_646
H16A H26 2.4480 no 2_647
H16B C3 3.4817 no 2_647
H16B H2B 3.0303 no 2_647
H16B H3A 3.2442 no 2_647
H16B H3B 3.0734 no 2_647
H16B H10B 3.5251 no 1_655
H16B H26 3.3319 no 2_647
H16C C20 3.5157 no 2_646
H16C H20 2.8994 no 2_646
H16C H21 3.3957 no 2_646
H19 C20 3.2980 no 2_646
H19 C21 2.9252 no 2_646
H19 H20 3.0560 no 2_646
H19 H21 2.3259 no 2_646
H19 H27 3.0197 no 1_554
H20 C16 3.2557 no 2_656
H20 H6A 2.9924 no 2_656
H20 H8A 3.5063 no 2_656
H20 H16A 2.7170 no 2_656
H20 H16C 2.8994 no 2_656
H20 H19 3.0560 no 2_656
H20 H21 3.5830 no 2_646
H20 H27 3.4212 no 2_657
H21 C19 3.2246 no 2_656
H21 H1B 3.0798 no 2_656
H21 H16C 3.3957 no 2_656
H21 H19 2.3259 no 2_656
H21 H20 3.5830 no 2_656
H23 O1 2.8837 no 2_556
H23 C6 3.3634 no 2_556
H23 C8 3.5518 no 1_565
H23 C28 3.3894 no 2_557
H23 H6B 2.3840 no 2_556
H23 H7 2.8911 no 1_565
H23 H7 3.5488 no 2_556
H23 H8A 3.2093 no 1_565
H23 H8B 3.2553 no 1_565
H23 H11A 3.0487 no 2_556
H23 H11B 3.3794 no 2_556
H23 H28 2.4840 no 2_557
H26 C16 3.2308 no 2_657
H26 H11B 3.4340 no 2_557
H26 H15 3.2695 no 2_657
H26 H16A 2.4480 no 2_657
H26 H16B 3.3319 no 2_657
H27 O1 3.0226 no 1_556
H27 C17 2.9777 no 1_556
H27 C18 2.9616 no 1_556
H27 C19 2.9962 no 1_556
H27 H6A 3.1061 no 1_556
H27 H6B 3.5373 no 1_556
H27 H11B 2.8398 no 2_557
H27 H19 3.0197 no 1_556
H27 H20 3.4212 no 2_647
H28 O1 3.1316 no 1_556
H28 O1 2.7983 no 2_547
H28 C6 3.2668 no 1_556
H28 C17 3.3382 no 2_547
H28 C23 3.3454 no 2_547
H28 H6A 2.9882 no 1_556
H28 H6B 2.6386 no 1_556
H28 H7 3.0496 no 2_557
H28 H23 2.4840 no 2_547
H28 H22 2.9445 no 1_546
H29 O1 2.7900 no 2_547
H29 N1 3.1805 no 2_547
H29 C2 3.3188 no 2_547
H29 C3 3.5841 no 2_547
H29 C4 3.3537 no 2_547
H29 C5 3.1463 no 2_547
H29 C17 3.0930 no 2_547
H29 H2A 2.5475 no 2_547
H29 H3B 3.5110 no 2_547
H29 H9A 2.7954 no 2_547
H29 H11A 2.8662 no 2_547
H29 H22 2.7878 no 1_546
H30 C9 2.9142 no 2_547
H30 C10 3.4362 no 2_547
H30 H9A 2.1795 no 2_547
H30 H9B 2.9507 no 2_547
H30 H10B 3.0283 no 2_547
H30 H11A 3.5964 no 2_547
H22 O1 3.2383 no 2_556
H22 C27 3.4642 no 1_564
H22 C28 2.7830 no 1_564
H22 C29 2.7009 no 1_564
H22 C30 3.3571 no 1_564
H22 H6A 3.5214 no 1_565
H22 H6B 3.5934 no 2_556
H22 H8A 3.3946 no 1_565
H22 H11A 2.8567 no 2_556
H22 H28 2.9445 no 1_564
H22 H29 2.7878 no 1_564

loop_
_geom_torsion_atom_site_label_1
_geom_torsion_atom_site_label_2
_geom_torsion_atom_site_label_3
_geom_torsion_atom_site_label_4
_geom_torsion
_geom_torsion_publ_flag
C1 N1 C5 C4 18.6(4) no
C1 N1 C5 C6 -152.9(2) no
C5 N1 C1 C2 -51.2(3) no
C1 N1 C17 O1 -147.3(3) no
C1 N1 C17 C18 36.0(4) no
C17 N1 C1 C2 107.5(3) no
C5 N1 C17 O1 10.4(4) no
C5 N1 C17 C18 -166.3(2) no
C17 N1 C5 C4 -140.1(3) no
C17 N1 C5 C6 48.4(4) no
C9 N2 C13 C4 65.3(3) no
C9 N2 C13 C12 -54.8(3) no
C9 N2 C13 C14 -170.82(19) no
C13 N2 C9 C10 62.2(3) no
C9 N2 C24 O2 -147.3(3) no
C9 N2 C24 C25 35.0(4) no
C24 N2 C9 C10 -140.3(3) no
C13 N2 C24 O2 7.6(4) no
C13 N2 C24 C25 -170.1(2) no
C24 N2 C13 C4 -90.9(3) no
C24 N2 C13 C12 149.0(3) no
C24 N2 C13 C14 33.0(4) no
N1 C1 C2 C3 62.4(3) no
C1 C2 C3 C4 -42.0(3) no
C2 C3 C4 C5 9.6(4) no
C2 C3 C4 C13 -175.4(2) no
C3 C4 C5 N1 3.2(4) no
C3 C4 C5 C6 173.9(3) no
C3 C4 C13 N2 41.2(3) no
C3 C4 C13 C12 158.8(2) no
C3 C4 C13 C14 -81.8(3) no
C5 C4 C13 N2 -143.7(3) no
C5 C4 C13 C12 -26.0(4) no
C5 C4 C13 C14 93.3(3) no
C13 C4 C5 N1 -171.7(2) no
C13 C4 C5 C6 -1.0(4) no
N1 C5 C6 C7 166.5(2) no
C4 C5 C6 C7 -4.6(4) no
C5 C6 C7 C8 -88.3(3) no
C5 C6 C7 C12 37.1(4) no
C6 C7 C8 C15 73.1(3) no
C6 C7 C12 C11 63.7(3) no
C6 C7 C12 C13 -63.3(3) no
C8 C7 C12 C11 -168.1(3) no
C8 C7 C12 C13 64.8(3) no
C12 C7 C8 C15 -52.1(4) no
C7 C8 C15 C14 39.5(4) no
C7 C8 C15 C16 -90.2(4) no
N2 C9 C10 C11 -59.6(3) no
C9 C10 C11 C12 54.4(3) no
C10 C11 C12 C7 -177.0(3) no
C10 C11 C12 C13 -53.9(4) no
C7 C12 C13 N2 176.57(19) no
C7 C12 C13 C4 57.4(3) no
C7 C12 C13 C14 -65.0(3) no
C11 C12 C13 N2 51.4(3) no
C11 C12 C13 C4 -67.7(3) no
C11 C12 C13 C14 169.9(2) no
N2 C13 C14 C15 171.30(19) no
C4 C13 C14 C15 -66.4(3) no
C12 C13 C14 C15 55.2(3) no
C13 C14 C15 C8 -42.0(4) no
C13 C14 C15 C16 87.7(3) no
O1 C17 C18 C19 -134.7(3) no
O1 C17 C18 C23 39.4(4) no
N1 C17 C18 C19 42.1(4) no
N1 C17 C18 C23 -143.8(3) no
C17 C18 C19 C20 173.3(3) no
C17 C18 C23 C22 -174.2(2) no
C19 C18 C23 C22 0.1(4) no
C23 C18 C19 C20 -0.7(4) no
C18 C19 C20 C21 1.0(6) no
C19 C20 C21 C22 -0.6(7) no
C20 C21 C22 C23 -0.1(7) no
C21 C22 C23 C18 0.3(6) no
O2 C24 C25 C26 39.5(4) no
O2 C24 C25 C30 -136.0(3) no
N2 C24 C25 C26 -142.7(3) no
N2 C24 C25 C30 41.9(4) no
C24 C25 C26 C27 -177.2(2) no
C24 C25 C30 C29 175.6(2) no
C26 C25 C30 C29 0.3(4) no
C30 C25 C26 C27 -1.6(4) no
C25 C26 C27 C28 1.3(5) no
C26 C27 C28 C29 0.4(5) no
C27 C28 C29 C30 -1.8(5) no
C28 C29 C30 C25 1.4(5) no
